data_7036187
loop_
_publ_author_name
'Chapman, Michael R.'
'Lake, Benjamin R. M.'
'Pask, Christopher M.'
'Nguyen, Bao N.'
'Willans, Charlotte E.'

_publ_section_title
;
 Solid-state structure, solution-state behaviour and catalytic activity of
 electronically divergent C,N-chelating palladium-N-heterocyclic carbene
 complexes.
;
_journal_issue 36
_journal_name_full 'Dalton transactions (Cambridge, England : 2003)'
_journal_page_first 15938
_journal_page_last 15948
_journal_paper_doi 10.1039/c5dt02194d
_journal_volume 44
_journal_year 2015
_chemical_formula_moiety 'C12 H13 Br2 N3 O Pd'
_chemical_formula_sum 'C12 H13 Br2 N3 O Pd'
_chemical_formula_weight 481.47
_chemical_name_systematic 4d
_space_group_crystal_system monoclinic
_space_group_IT_number 14
_space_group_name_Hall '-P 2yn'
_space_group_name_H-M_alt 'P 1 21/n 1'
_symmetry_space_group_name_Hall '-P 2yn'
_symmetry_space_group_name_H-M 'P 1 21/n 1'
_atom_sites_solution_hydrogens geom
_atom_sites_solution_primary iterative
_atom_sites_solution_secondary difmap
_audit_creation_date 2014-06-18
_audit_creation_method
;
Olex2 1.2
(compiled 2014.02.28 svn.r2899 for OlexSys, GUI svn.r4781)
;
_audit_update_record
;
2015-06-09 deposited with the CCDC.
2015-08-11 downloaded from the CCDC.
;
_cell_angle_alpha 90.00
_cell_angle_beta 108.376(6)
_cell_angle_gamma 90.00
_cell_formula_units_Z 4
_cell_length_a 13.5090(8)
_cell_length_b 7.9393(3)
_cell_length_c 13.9341(9)
_cell_measurement_reflns_used 1953
_cell_measurement_temperature 120.01(11)
_cell_measurement_theta_max 26.6150
_cell_measurement_theta_min 3.6600
_cell_volume 1418.25(14)
_computing_cell_refinement
;
CrysAlisPro, Agilent Technologies,
Version 1.171.37.33 (release 27-03-2014 CrysAlis171 .NET)
(compiled Mar 27 2014,17:12:48)
;
_computing_data_collection
;
CrysAlisPro, Agilent Technologies,
Version 1.171.37.33 (release 27-03-2014 CrysAlis171 .NET)
(compiled Mar 27 2014,17:12:48)
;
_computing_data_reduction
;
CrysAlisPro, Agilent Technologies,
Version 1.171.37.33 (release 27-03-2014 CrysAlis171 .NET)
(compiled Mar 27 2014,17:12:48)
;
_computing_molecular_graphics 'Olex2 (Dolomanov et al., 2009)'
_computing_publication_material 'Olex2 (Dolomanov et al., 2009)'
_computing_structure_refinement 'ShelXL (Sheldrick, 2008)'
_computing_structure_solution
;
Superflip (Palatinus & Chapuis, 2007;Palatinus & van der Lee, 2008;
Palatinus et al., 2012)
;
_diffrn_ambient_environment N~2~
_diffrn_ambient_temperature 120.01(11)
_diffrn_detector 'CCD plate'
_diffrn_detector_area_resol_mean 5.3095
_diffrn_detector_type Atlas
_diffrn_measured_fraction_theta_full 0.998
_diffrn_measured_fraction_theta_max 0.998
_diffrn_measurement_device 'four-circle diffractometer'
_diffrn_measurement_device_type 'SuperNova, Dual, Cu at zero, Atlas'
_diffrn_measurement_method '\w scans'
_diffrn_orient_matrix_UB_11 0.0350740000
_diffrn_orient_matrix_UB_12 0.0077306000
_diffrn_orient_matrix_UB_13 -0.0283626000
_diffrn_orient_matrix_UB_21 -0.0145629000
_diffrn_orient_matrix_UB_22 0.0856391000
_diffrn_orient_matrix_UB_23 -0.0100380000
_diffrn_orient_matrix_UB_31 0.0401992000
_diffrn_orient_matrix_UB_32 0.0244159000
_diffrn_orient_matrix_UB_33 0.0444159000
_diffrn_radiation_monochromator mirror
_diffrn_radiation_probe x-ray
_diffrn_radiation_type MoK\a
_diffrn_radiation_wavelength 0.71073
_diffrn_reflns_av_R_equivalents 0.0658
_diffrn_reflns_av_unetI/netI 0.0789
_diffrn_reflns_limit_h_max 14
_diffrn_reflns_limit_h_min -16
_diffrn_reflns_limit_k_max 9
_diffrn_reflns_limit_k_min -8
_diffrn_reflns_limit_l_max 17
_diffrn_reflns_limit_l_min -17
_diffrn_reflns_number 8045
_diffrn_reflns_theta_full 26.37
_diffrn_reflns_theta_max 26.37
_diffrn_reflns_theta_min 3.15
_diffrn_source 'SuperNova (Mo) X-ray Source'
_exptl_absorpt_coefficient_mu 6.937
_exptl_absorpt_correction_T_max 0.761
_exptl_absorpt_correction_T_min 0.510
_exptl_absorpt_correction_type analytical
_exptl_absorpt_process_details
;
CrysAlisPro, Agilent Technologies,
Version 1.171.37.33 (release 27-03-2014 CrysAlis171 .NET)
(compiled Mar 27 2014,17:12:48)
Analytical numeric absorption correction using a multifaceted crystal
model based on expressions derived by R.C. Clark & J.S. Reid.
(Clark, R. C. & Reid, J. S. (1995). Acta Cryst. A51, 887-897)
Empirical absorption correction using spherical harmonics,
 implemented in SCALE3 ABSPACK scaling algorithm.
;
_exptl_crystal_colour yellow
_exptl_crystal_colour_primary yellow
_exptl_crystal_density_diffrn 2.255
_exptl_crystal_density_method 'not measured'
_exptl_crystal_description plate
_exptl_crystal_F_000 920
_exptl_crystal_size_max 0.13
_exptl_crystal_size_mid 0.09
_exptl_crystal_size_min 0.04
_refine_diff_density_max 1.451
_refine_diff_density_min -1.107
_refine_diff_density_rms 0.212
_refine_ls_extinction_method none
_refine_ls_goodness_of_fit_ref 1.039
_refine_ls_hydrogen_treatment constr
_refine_ls_matrix_type full
_refine_ls_number_parameters 173
_refine_ls_number_reflns 2885
_refine_ls_number_restraints 0
_refine_ls_restrained_S_all 1.039
_refine_ls_R_factor_all 0.0828
_refine_ls_R_factor_gt 0.0569
_refine_ls_shift/su_max 0.000
_refine_ls_shift/su_mean 0.000
_refine_ls_structure_factor_coef Fsqd
_refine_ls_weighting_details 'calc w=1/[\s^2^(Fo^2^)+(0.0470P)^2^+8.5887P] where P=(Fo^2^+2Fc^2^)/3'
_refine_ls_weighting_scheme calc
_refine_ls_wR_factor_gt 0.1154
_refine_ls_wR_factor_ref 0.1280
_reflns_number_gt 2195
_reflns_number_total 2885
_reflns_threshold_expression >2sigma(I)
_cod_data_source_file c5dt02194d2.cif
_cod_data_source_block mrc99_mo
_cod_depositor_comments 'Adding full bibliography for 7036182--7036191.cif.'
_cod_database_code 7036187
_chemical_oxdiff_formula 'C48 H52 Br8 N12 O4 Pd4'
_reflns_odcompleteness_completeness 99.62
_reflns_odcompleteness_iscentric 1
_reflns_odcompleteness_theta 26.32
_olex2_refinement_description
;
1. Fixed Uiso
 At 1.2 times of:
  All C(H) groups, All C(H,H) groups
 At 1.5 times of:
  All C(H,H,H) groups
2.a Secondary CH2 refined with riding coordinates:
 C9(H9A,H9B)
2.b Aromatic/amide H refined with riding coordinates:
 C6(H6), C7(H7), C10(H10), C14(H14), C15(H15), C17(H17)
2.c X=CH2 refined with riding coordinates:
 C11(H11A,H11B)
2.d Idealised Me refined as rotating group:
 C19(H19A,H19B,H19C)
;
_olex2_computing_structure_refinement_long 'ShelXL (Sheldrick, 2008)'

loop_
_space_group_symop_id
_space_group_symop_operation_xyz
1 'x, y, z'
2 '-x+1/2, y+1/2, -z+1/2'
3 '-x, -y, -z'
4 'x-1/2, -y-1/2, z-1/2'

loop_
_atom_site_label
_atom_site_type_symbol
_atom_site_fract_x
_atom_site_fract_y
_atom_site_fract_z
_atom_site_U_iso_or_equiv
_atom_site_adp_type
_atom_site_occupancy
_atom_site_calc_flag
_atom_site_refinement_flags_posn
Pd1 Pd 0.00146(5) 0.07337(7) 0.31932(4) 0.01615(19) Uani 1 d .
Br2 Br 0.02868(8) -0.04365(13) 0.16944(7) 0.0349(3) Uani 1 d .
Br3 Br -0.18015(7) -0.02997(11) 0.25715(7) 0.0287(3) Uani 1 d .
C4 C 0.1469(6) 0.1519(10) 0.3893(6) 0.0163(16) Uani 1 d .
N5 N 0.2437(5) 0.1510(8) 0.3838(5) 0.0184(15) Uani 1 d .
C6 C 0.3108(7) 0.2368(11) 0.4640(6) 0.027(2) Uani 1 d .
H6 H 0.3816 0.2535 0.4750 0.033 Uiso 1 calc R
C7 C 0.2565(6) 0.2927(10) 0.5241(6) 0.0213(18) Uani 1 d .
H7 H 0.2818 0.3534 0.5839 0.026 Uiso 1 calc R
N8 N 0.1534(5) 0.2392(8) 0.4767(5) 0.0184(15) Uani 1 d .
C9 C 0.2826(6) 0.0643(11) 0.3099(6) 0.0238(19) Uani 1 d .
H9A H 0.3298 0.1385 0.2900 0.029 Uiso 1 calc R
H9B H 0.2244 0.0390 0.2500 0.029 Uiso 1 calc R
C10 C 0.3393(6) -0.0979(11) 0.3516(7) 0.0235(19) Uani 1 d .
H10 H 0.3633 -0.1613 0.3073 0.028 Uiso 1 calc R
C11 C 0.3583(7) -0.1589(12) 0.4438(7) 0.034(2) Uani 1 d .
H11A H 0.3360 -0.1005 0.4911 0.041 Uiso 1 calc R
H11B H 0.3939 -0.2602 0.4615 0.041 Uiso 1 calc R
C12 C 0.0650(6) 0.2647(9) 0.5065(6) 0.0149(16) Uani 1 d .
N13 N -0.0217(5) 0.1959(8) 0.4405(5) 0.0191(15) Uani 1 d .
C14 C -0.1126(6) 0.2237(10) 0.4603(6) 0.0223(19) Uani 1 d .
H14 H -0.1741 0.1827 0.4149 0.027 Uiso 1 calc R
C15 C -0.1180(6) 0.3095(11) 0.5440(6) 0.0241(19) Uani 1 d .
H15 H -0.1819 0.3250 0.5548 0.029 Uiso 1 calc R
C16 C -0.0264(6) 0.3735(10) 0.6131(6) 0.0182(17) Uani 1 d .
C17 C 0.0676(6) 0.3520(10) 0.5932(6) 0.0164(16) Uani 1 d .
H17 H 0.1298 0.3947 0.6365 0.020 Uiso 1 calc R
O18 O -0.0364(4) 0.4537(7) 0.6937(4) 0.0243(13) Uani 1 d .
C19 C 0.0580(6) 0.4955(12) 0.7727(6) 0.0248(19) Uani 1 d .
H19A H 0.0913 0.5890 0.7517 0.037 Uiso 1 calc GR
H19B H 0.1040 0.4002 0.7864 0.037 Uiso 1 calc GR
H19C H 0.0417 0.5254 0.8327 0.037 Uiso 1 calc GR

loop_
_atom_site_aniso_label
_atom_site_aniso_U_11
_atom_site_aniso_U_22
_atom_site_aniso_U_33
_atom_site_aniso_U_23
_atom_site_aniso_U_13
_atom_site_aniso_U_12
Pd1 0.0140(3) 0.0171(3) 0.0176(3) 0.0015(3) 0.0054(2) -0.0003(2)
Br2 0.0344(5) 0.0409(6) 0.0324(5) -0.0087(4) 0.0147(4) -0.0043(4)
Br3 0.0215(5) 0.0306(5) 0.0316(5) 0.0043(4) 0.0050(4) -0.0012(4)
C4 0.015(4) 0.016(4) 0.018(4) 0.004(3) 0.006(3) 0.006(3)
N5 0.012(3) 0.024(4) 0.021(3) -0.007(3) 0.008(3) -0.001(3)
C6 0.021(5) 0.033(5) 0.028(5) -0.002(4) 0.007(4) -0.004(4)
C7 0.013(4) 0.026(5) 0.026(4) -0.008(4) 0.009(3) -0.001(3)
N8 0.012(3) 0.021(4) 0.023(4) 0.004(3) 0.006(3) 0.007(3)
C9 0.019(4) 0.031(5) 0.024(4) -0.003(4) 0.010(3) -0.002(4)
C10 0.010(4) 0.024(5) 0.039(5) -0.009(4) 0.013(4) -0.006(3)
C11 0.028(5) 0.030(5) 0.043(6) 0.003(4) 0.011(4) -0.002(4)
C12 0.019(4) 0.011(4) 0.020(4) 0.006(3) 0.013(3) 0.006(3)
N13 0.015(3) 0.021(4) 0.020(4) 0.003(3) 0.005(3) -0.005(3)
C14 0.013(4) 0.024(5) 0.033(5) 0.009(4) 0.012(4) 0.000(3)
C15 0.016(4) 0.029(5) 0.036(5) 0.004(4) 0.020(4) -0.003(4)
C16 0.020(4) 0.016(4) 0.020(4) 0.009(3) 0.009(3) 0.004(3)
C17 0.013(4) 0.020(4) 0.019(4) 0.005(3) 0.010(3) 0.003(3)
O18 0.019(3) 0.033(4) 0.024(3) -0.003(3) 0.013(2) 0.002(3)
C19 0.021(4) 0.034(5) 0.024(4) -0.004(4) 0.013(4) 0.002(4)

loop_
_atom_type_symbol
_atom_type_description
_atom_type_scat_dispersion_real
_atom_type_scat_dispersion_imag
_atom_type_scat_source
C C 0.0033 0.0016 'International Tables Vol C Tables 4.2.6.8 and 6.1.1.4'
H H 0.0000 0.0000 'International Tables Vol C Tables 4.2.6.8 and 6.1.1.4'
Br Br -0.2901 2.4595 'International Tables Vol C Tables 4.2.6.8 and 6.1.1.4'
N N 0.0061 0.0033 'International Tables Vol C Tables 4.2.6.8 and 6.1.1.4'
O O 0.0106 0.0060 'International Tables Vol C Tables 4.2.6.8 and 6.1.1.4'
Pd Pd -0.9988 1.0072 'International Tables Vol C Tables 4.2.6.8 and 6.1.1.4'

loop_
_exptl_crystal_face_index_h
_exptl_crystal_face_index_k
_exptl_crystal_face_index_l
_exptl_crystal_face_perp_dist
_exptl_oxdiff_crystal_face_indexfrac_h
_exptl_oxdiff_crystal_face_indexfrac_k
_exptl_oxdiff_crystal_face_indexfrac_l
_exptl_oxdiff_crystal_face_x
_exptl_oxdiff_crystal_face_y
_exptl_oxdiff_crystal_face_z
15 -2 7 0.0426 14.9910 -2.0013 7.0042 0.3117 -0.4600 0.8649
-15 2 -7 0.0426 -14.9910 2.0013 -7.0042 -0.3117 0.4600 -0.8649
6 11 -3 0.0594 5.9878 11.0069 -2.9997 0.3802 0.8855 0.3762
-6 -11 3 0.0594 -5.9878 -11.0069 2.9997 -0.3802 -0.8855 -0.3762
17 -1 -13 0.0214 16.9771 -0.9987 -12.9941 0.9563 -0.2023 0.0809
-17 1 13 0.0214 -16.9771 0.9987 12.9941 -0.9563 0.2023 -0.0809
0 7 14 0.0506 0.0050 7.0027 13.9981 -0.3427 0.4591 0.7929
-2 -2 -18 0.0459 -2.0077 -1.9995 -17.9992 0.4246 0.0387 -0.9290
2 3 17 0.0311 2.0067 3.0002 16.9991 -0.3886 0.0571 0.9089
2 -11 -1 0.0477 2.0025 -11.0062 -0.9977 0.0134 -0.9617 -0.2325

loop_
_geom_angle_atom_site_label_1
_geom_angle_atom_site_label_2
_geom_angle_atom_site_label_3
_geom_angle
Br2 Pd1 Br3 88.52(4)
C4 Pd1 Br2 98.5(2)
C4 Pd1 Br3 171.9(2)
C4 Pd1 N13 80.3(3)
N13 Pd1 Br2 174.36(18)
N13 Pd1 Br3 93.08(18)
N5 C4 Pd1 143.3(6)
N5 C4 N8 105.3(6)
N8 C4 Pd1 111.5(5)
C4 N5 C6 110.9(7)
C4 N5 C9 128.1(6)
C6 N5 C9 120.8(7)
N5 C6 H6 125.7
C7 C6 N5 108.6(7)
C7 C6 H6 125.7
C6 C7 H7 127.4
C6 C7 N8 105.2(7)
N8 C7 H7 127.4
C4 N8 C7 110.1(7)
C4 N8 C12 120.9(6)
C12 N8 C7 129.1(7)
N5 C9 H9A 109.2
N5 C9 H9B 109.2
N5 C9 C10 112.3(7)
H9A C9 H9B 107.9
C10 C9 H9A 109.2
C10 C9 H9B 109.2
C9 C10 H10 116.4
C11 C10 C9 127.1(8)
C11 C10 H10 116.4
C10 C11 H11A 120.0
C10 C11 H11B 120.0
H11A C11 H11B 120.0
N13 C12 N8 112.2(6)
N13 C12 C17 125.0(7)
C17 C12 N8 122.9(7)
C12 N13 Pd1 115.2(5)
C12 N13 C14 116.1(7)
C14 N13 Pd1 128.6(5)
N13 C14 H14 118.4
N13 C14 C15 123.1(8)
C15 C14 H14 118.4
C14 C15 H15 120.3
C14 C15 C16 119.4(8)
C16 C15 H15 120.3
C17 C16 C15 118.8(7)
O18 C16 C15 116.7(7)
O18 C16 C17 124.5(7)
C12 C17 C16 117.5(7)
C12 C17 H17 121.3
C16 C17 H17 121.3
C16 O18 C19 117.0(6)
O18 C19 H19A 109.5
O18 C19 H19B 109.5
O18 C19 H19C 109.5
H19A C19 H19B 109.5
H19A C19 H19C 109.5
H19B C19 H19C 109.5

loop_
_geom_bond_atom_site_label_1
_geom_bond_atom_site_label_2
_geom_bond_distance
Pd1 Br2 2.4175(11)
Pd1 Br3 2.4703(10)
Pd1 C4 1.998(8)
Pd1 N13 2.057(7)
C4 N5 1.334(10)
C4 N8 1.380(10)
N5 C6 1.377(10)
N5 C9 1.467(10)
C6 H6 0.9300
C6 C7 1.350(12)
C7 H7 0.9300
C7 N8 1.406(10)
N8 C12 1.396(10)
C9 H9A 0.9700
C9 H9B 0.9700
C9 C10 1.517(12)
C10 H10 0.9300
C10 C11 1.321(12)
C11 H11A 0.9300
C11 H11B 0.9300
C12 N13 1.355(10)
C12 C17 1.384(11)
N13 C14 1.359(10)
C14 H14 0.9300
C14 C15 1.372(12)
C15 H15 0.9300
C15 C16 1.403(11)
C16 C17 1.393(11)
C16 O18 1.334(10)
C17 H17 0.9300
O18 C19 1.436(10)
C19 H19A 0.9600
C19 H19B 0.9600
C19 H19C 0.9600

loop_
_geom_torsion_atom_site_label_1
_geom_torsion_atom_site_label_2
_geom_torsion_atom_site_label_3
_geom_torsion_atom_site_label_4
_geom_torsion
Pd1 C4 N5 C6 179.8(8)
Pd1 C4 N5 C9 -4.4(15)
Pd1 C4 N8 C7 180.0(5)
Pd1 C4 N8 C12 -0.5(8)
Pd1 N13 C14 C15 -179.3(6)
Br2 Pd1 C4 N5 -5.6(10)
Br2 Pd1 C4 N8 175.1(5)
Br2 Pd1 N13 C12 -79.3(19)
Br2 Pd1 N13 C14 97.1(18)
Br3 Pd1 C4 N5 143.4(11)
Br3 Pd1 C4 N8 -35.9(19)
Br3 Pd1 N13 C12 174.3(5)
Br3 Pd1 N13 C14 -9.3(7)
C4 Pd1 N13 C12 -0.8(5)
C4 Pd1 N13 C14 175.6(7)
C4 N5 C6 C7 1.0(10)
C4 N5 C9 C10 -100.6(9)
C4 N8 C12 N13 -0.2(10)
C4 N8 C12 C17 -179.7(7)
N5 C4 N8 C7 0.4(8)
N5 C4 N8 C12 180.0(7)
N5 C6 C7 N8 -0.6(9)
N5 C9 C10 C11 -2.6(12)
C6 N5 C9 C10 74.8(9)
C6 C7 N8 C4 0.1(9)
C6 C7 N8 C12 -179.4(7)
C7 N8 C12 N13 179.2(7)
C7 N8 C12 C17 -0.3(12)
N8 C4 N5 C6 -0.8(9)
N8 C4 N5 C9 174.9(7)
N8 C12 N13 Pd1 0.8(8)
N8 C12 N13 C14 -176.1(6)
N8 C12 C17 C16 178.1(7)
C9 N5 C6 C7 -175.2(7)
C12 N13 C14 C15 -2.9(11)
N13 Pd1 C4 N5 180.0(10)
N13 Pd1 C4 N8 0.7(5)
N13 C12 C17 C16 -1.3(11)
N13 C14 C15 C16 0.5(12)
C14 C15 C16 C17 1.7(12)
C14 C15 C16 O18 -179.1(7)
C15 C16 C17 C12 -1.3(11)
C15 C16 O18 C19 170.2(7)
C17 C12 N13 Pd1 -179.7(6)
C17 C12 N13 C14 3.4(11)
C17 C16 O18 C19 -10.8(11)
O18 C16 C17 C12 179.6(7)
